data_4324752
loop_
_publ_author_name
'Sanjit Nayak'
'Klaus Harms'
'Stefanie Dehnen'

_publ_section_title
;
 New Three-Dimensional Metal-Organic Framework with Heterometallic [Fe-Ag]
 Building Units: Synthesis, Crystal Structure, and Functional Studies
;
_journal_name_full 'Inorganic Chemistry'
_journal_page_first 2714
_journal_page_last 2716
_journal_paper_doi 10.1021/ic1019636
_journal_volume 50
_journal_year 2011
_chemical_formula_moiety 'C27 H24 Ag2 Fe2 N10 O12, 3(C H4 O), 2(Cl O4)'
_chemical_formula_sum 'C30 H36 Ag2 Cl2 Fe2 N10 O23'
_chemical_formula_weight 1303.03
_chemical_name_systematic ?
_space_group_IT_number 9
_symmetry_cell_setting monoclinic
_symmetry_space_group_name_Hall 'C -2yc'
_symmetry_space_group_name_H-M 'C 1 c 1'
_atom_sites_solution_hydrogens geom
_atom_sites_solution_primary direct
_atom_sites_solution_secondary difmap
_audit_creation_method SHELXL-97
_cell_angle_alpha 90.00
_cell_angle_beta 119.938(5)
_cell_angle_gamma 90.00
_cell_formula_units_Z 4
_cell_length_a 36.781(3)
_cell_length_b 8.0506(6)
_cell_length_c 18.6868(13)
_cell_measurement_reflns_used 5957
_cell_measurement_temperature 100(2)
_cell_measurement_theta_max 23
_cell_measurement_theta_min 1.3
_cell_volume 4795.0(7)
_computing_cell_refinement 'STOE X-AREA'
_computing_data_collection 'STOE X-AREA'
_computing_data_reduction 'STOE X-AREA'
_computing_molecular_graphics 'DIAMOND 3.2'
_computing_publication_material 'WinGX publication routines (Farrugia, 1999)'
_computing_structure_refinement 'SHELXL-97 (Sheldrick, 1997)'
_computing_structure_solution SIR-92
_diffrn_ambient_temperature 100(2)
_diffrn_measured_fraction_theta_full 0.996
_diffrn_measured_fraction_theta_max 0.996
_diffrn_measurement_device_type 'STOE IPDS 2T'
_diffrn_radiation_monochromator graphite
_diffrn_radiation_source 'fine-focus sealed tube'
_diffrn_radiation_type MoK\a
_diffrn_radiation_wavelength 0.71073
_diffrn_reflns_av_R_equivalents 0.0936
_diffrn_reflns_av_sigmaI/netI 0.1874
_diffrn_reflns_limit_h_max 40
_diffrn_reflns_limit_h_min -40
_diffrn_reflns_limit_k_max 8
_diffrn_reflns_limit_k_min -8
_diffrn_reflns_limit_l_max 20
_diffrn_reflns_limit_l_min -18
_diffrn_reflns_number 9346
_diffrn_reflns_theta_full 23.00
_diffrn_reflns_theta_max 23.00
_diffrn_reflns_theta_min 2.54
_exptl_absorpt_coefficient_mu 1.599
_exptl_absorpt_correction_T_max 0.9017
_exptl_absorpt_correction_T_min 0.867
_exptl_absorpt_correction_type multi-scan
_exptl_absorpt_process_details
;

R. H. Blessing, Acta Crystallogr., Sect A 1995, 51, 33-38. 


;
_exptl_crystal_colour colourless
_exptl_crystal_density_diffrn 1.805
_exptl_crystal_description prism
_exptl_crystal_F_000 2600
_exptl_crystal_size_max 0.09
_exptl_crystal_size_mid 0.09
_exptl_crystal_size_min 0.07
_refine_diff_density_max 0.994
_refine_diff_density_min -0.808
_refine_diff_density_rms 0.141
_refine_ls_abs_structure_details 'Flack H D (1983), Acta Cryst. A39, 876-881'
_refine_ls_abs_structure_Flack 0.46(9)
_refine_ls_extinction_method none
_refine_ls_goodness_of_fit_ref 0.839
_refine_ls_hydrogen_treatment noref
_refine_ls_matrix_type full
_refine_ls_number_parameters 299
_refine_ls_number_reflns 5893
_refine_ls_number_restraints 172
_refine_ls_restrained_S_all 0.832
_refine_ls_R_factor_all 0.1338
_refine_ls_R_factor_gt 0.0640
_refine_ls_shift/su_max 0.000
_refine_ls_shift/su_mean 0.000
_refine_ls_structure_factor_coef Fsqd
_refine_ls_weighting_details 'calc w=1/[\s^2^(Fo^2^)+(0.0561P)^2^+0.0000P] where P=(Fo^2^+2Fc^2^)/3'
_refine_ls_weighting_scheme calc
_refine_ls_wR_factor_gt 0.1276
_refine_ls_wR_factor_ref 0.1506
_reflns_number_gt 2947
_reflns_number_total 5893
_reflns_threshold_expression >2sigma(I)
_cod_data_source_file ic1019636_si_002.cif
_cod_data_source_block cc
_cod_original_cell_volume 4795.0(6)
_cod_original_sg_symbol_H-M 'C c'
_cod_database_code 4324752

loop_
_symmetry_equiv_pos_as_xyz
'x, y, z'
'x, -y, z+1/2'
'x+1/2, y+1/2, z'
'x+1/2, -y+1/2, z+1/2'

loop_
_atom_site_label
_atom_site_type_symbol
_atom_site_fract_x
_atom_site_fract_y
_atom_site_fract_z
_atom_site_U_iso_or_equiv
_atom_site_adp_type
_atom_site_occupancy
_atom_site_symmetry_multiplicity
_atom_site_calc_flag
_atom_site_refinement_flags
N1 N 0.8428(5) 0.1372(19) 0.7362(10) 0.054(7) Uiso 1 1 d D
C1 C 0.8189(5) 0.0253(19) 0.6843(11) 0.049(6) Uiso 1 1 d D
C2 C 0.7754(5) 0.0222(19) 0.6523(11) 0.051(6) Uiso 1 1 d D
H2 H 0.7597 -0.0634 0.6144 0.061 Uiso 1 1 calc R
N2 N 0.7552(5) 0.1323(18) 0.6720(11) 0.028(5) Uiso 1 1 d D
C3 C 0.7789(7) 0.254(3) 0.7227(17) 0.084(8) Uiso 1 1 d D
H3 H 0.7659 0.3428 0.7352 0.101 Uiso 1 1 calc R
C4 C 0.8216(6) 0.252(2) 0.7567(13) 0.063(7) Uiso 1 1 d D
H4 H 0.8376 0.3340 0.7967 0.076 Uiso 1 1 calc R
C5 C 0.8425(7) -0.100(2) 0.6658(15) 0.058(6) Uiso 1 1 d D
N3 N 0.5501(5) 0.1136(18) 0.6102(11) 0.018(5) Uiso 1 1 d D
C6 C 0.5820(6) 0.016(2) 0.6588(12) 0.027(8) Uiso 1 1 d D
C7 C 0.6213(6) 0.030(3) 0.6647(15) 0.062(12) Uiso 1 1 d D
H7 H 0.6432 -0.0425 0.7003 0.075 Uiso 1 1 calc R
N4 N 0.6292(7) 0.145(3) 0.6215(15) 0.072(10) Uiso 1 1 d D
C8 C 0.5963(6) 0.244(2) 0.5720(13) 0.026(7) Uiso 1 1 d D
H8 H 0.6001 0.3267 0.5402 0.031 Uiso 1 1 calc R
C9 C 0.5582(5) 0.230(2) 0.5662(11) 0.017(6) Uiso 1 1 d D
H9 H 0.5363 0.3029 0.5305 0.021 Uiso 1 1 calc R
C10 C 0.5724(10) -0.110(4) 0.706(2) 0.057(11) Uiso 1 1 d D
N5 N 0.63076(18) 0.6610(18) 0.3903(6) 0.019(5) Uiso 1 1 d D
C11 C 0.6558(3) 0.626(2) 0.4702(7) 0.058(12) Uiso 1 1 d D
C12 C 0.6764(4) 0.749(2) 0.5288(9) 0.052(11) Uiso 1 1 d D
H12 H 0.6939 0.7178 0.5849 0.062 Uiso 1 1 calc R
N6 N 0.6723(5) 0.909(2) 0.5086(11) 0.041(7) Uiso 1 1 d D
C13 C 0.6469(6) 0.943(2) 0.4279(12) 0.047(8) Uiso 1 1 d D
H13 H 0.6431 1.0558 0.4109 0.056 Uiso 1 1 calc R
C14 C 0.6265(6) 0.824(2) 0.3695(11) 0.035(7) Uiso 1 1 d D
H14 H 0.6090 0.8555 0.3135 0.043 Uiso 1 1 calc R
C15 C 0.6631(10) 0.445(2) 0.4897(16) 0.035(9) Uiso 1 1 d D
N7 N 0.5498(6) -0.392(2) 0.8116(12) 0.052(8) Uiso 1 1 d D
C16 C 0.5175(6) -0.492(2) 0.7677(12) 0.029(8) Uiso 1 1 d D
C17 C 0.4794(5) -0.4745(19) 0.7660(11) 0.016(6) Uiso 1 1 d D
H17 H 0.4573 -0.5496 0.7335 0.019 Uiso 1 1 calc R
N8 N 0.4726(5) -0.3563(17) 0.8082(11) 0.010(5) Uiso 1 1 d D
C18 C 0.5060(6) -0.255(2) 0.8528(12) 0.040(9) Uiso 1 1 d D
H18 H 0.5032 -0.1686 0.8842 0.048 Uiso 1 1 calc R
C19 C 0.5434(7) -0.271(2) 0.8549(13) 0.043(8) Uiso 1 1 d D
H19 H 0.5655 -0.1960 0.8874 0.052 Uiso 1 1 calc R
C20 C 0.5242(7) -0.613(3) 0.7146(15) 0.018(6) Uiso 1 1 d D
N9 N 0.47099(19) -0.153(2) 0.5417(7) 0.054(9) Uiso 1 1 d D
C21 C 0.4441(2) -0.1215(18) 0.4619(5) 0.013(6) Uiso 1 1 d D
C22 C 0.4249(3) -0.248(2) 0.4032(8) 0.026(8) Uiso 1 1 d D
H22 H 0.4060 -0.2195 0.3473 0.031 Uiso 1 1 calc R
N10 N 0.4331(5) -0.409(2) 0.4254(10) 0.029(6) Uiso 1 1 d D
C23 C 0.4600(6) -0.443(2) 0.5051(11) 0.020(5) Uiso 1 1 d D
H23 H 0.4664 -0.5553 0.5226 0.024 Uiso 1 1 calc R
C24 C 0.4783(5) -0.318(2) 0.5613(11) 0.044(8) Uiso 1 1 d D
H24 H 0.4972 -0.3475 0.6171 0.053 Uiso 1 1 calc R
C25 C 0.4379(9) 0.058(2) 0.4408(15) 0.026(8) Uiso 1 1 d D
C100 C 0.4443(16) 0.058(6) 0.727(3) 0.134(19) Uiso 1 1 d D
H11A H 0.4700 0.1053 0.7724 0.202 Uiso 1 1 calc R
H11B H 0.4330 -0.0260 0.7482 0.202 Uiso 1 1 calc R
H11C H 0.4235 0.1467 0.6997 0.202 Uiso 1 1 calc R
C200 C 0.6532(8) -0.436(3) 0.7070(13) 0.032(6) Uiso 1 1 d D
H20A H 0.6253 -0.3945 0.6666 0.048 Uiso 1 1 calc R
H20B H 0.6611 -0.5266 0.6824 0.048 Uiso 1 1 calc R
H20C H 0.6737 -0.3460 0.7234 0.048 Uiso 1 1 calc R
C300 C 0.7409(11) -0.677(5) 0.9063(18) 0.119(15) Uiso 1 1 d D
H30A H 0.7333 -0.5638 0.9139 0.179 Uiso 1 1 calc R
H30B H 0.7662 -0.6725 0.9015 0.179 Uiso 1 1 calc R
H30C H 0.7462 -0.7452 0.9538 0.179 Uiso 1 1 calc R
C400 C 0.7234(12) -1.155(4) 0.8915(19) 0.131(12) Uiso 1 1 d D
H40A H 0.7262 -1.2705 0.8830 0.197 Uiso 1 1 d R
H40B H 0.6986 -1.1383 0.8956 0.197 Uiso 1 1 d R
H40C H 0.7475 -1.1182 0.9415 0.197 Uiso 1 1 d R
C500 C 0.3581(18) -0.320(5) 0.547(4) 0.22(3) Uiso 1 1 d D
H50A H 0.3797 -0.3513 0.6009 0.336 Uiso 1 1 d R
H50B H 0.3580 -0.3952 0.5068 0.336 Uiso 1 1 d R
H50C H 0.3314 -0.3241 0.5442 0.336 Uiso 1 1 d R
O1 O 0.8120(8) -0.162(3) 0.5926(15) 0.106(7) Uiso 1 1 d .
H1 H 0.8110 -0.2655 0.5961 0.159 Uiso 1 1 calc R
O2 O 0.8799(5) -0.105(2) 0.7026(12) 0.067(4) Uiso 1 1 d .
O3 O 0.5386(8) -0.104(3) 0.7087(16) 0.048(7) Uiso 1 1 d .
O4 O 0.6049(7) -0.208(3) 0.7591(14) 0.046(6) Uiso 1 1 d .
O5 O 0.6798(6) 0.403(2) 0.5613(13) 0.038(6) Uiso 1 1 d .
O6 O 0.6436(8) 0.349(3) 0.4255(16) 0.057(8) Uiso 1 1 d .
O7 O 0.5603(6) -0.599(3) 0.7234(13) 0.024(5) Uiso 1 1 d .
O8 O 0.4980(6) -0.712(2) 0.6790(12) 0.024(5) Uiso 1 1 d .
O9 O 0.4558(6) 0.161(2) 0.4980(12) 0.023(5) Uiso 1 1 d .
O10 O 0.4123(6) 0.097(2) 0.3662(13) 0.033(5) Uiso 1 1 d .
O100 O 0.4538(6) -0.018(2) 0.6669(13) 0.050(6) Uiso 1 1 d D
H100 H 0.4305 -0.0602 0.6312 0.075 Uiso 1 1 d R
O101 O 0.5453(6) -0.209(2) 0.3705(12) 0.074(5) Uiso 1 1 d .
O102 O 0.5295(6) -0.392(3) 0.4508(13) 0.091(5) Uiso 1 1 d .
O103 O 0.5263(5) -0.110(2) 0.4666(12) 0.072(4) Uiso 1 1 d .
O104 O 0.5897(6) -0.233(2) 0.5103(12) 0.076(5) Uiso 1 1 d .
O105 O 0.3218(6) -0.182(2) 0.2589(13) 0.100(6) Uiso 1 1 d .
O106 O 0.2588(8) -0.183(3) 0.2612(16) 0.125(8) Uiso 1 1 d .
O107 O 0.3147(9) -0.087(4) 0.370(2) 0.171(11) Uiso 1 1 d .
O108 O 0.3128(11) -0.387(4) 0.347(2) 0.176(12) Uiso 1 1 d .
O200 O 0.6523(6) -0.498(2) 0.7798(11) 0.036(5) Uiso 1 1 d D
H200 H 0.6703 -0.5758 0.7974 0.054 Uiso 1 1 d R
O300 O 0.7070(7) -0.747(3) 0.8323(14) 0.103(7) Uiso 1 1 d D
H300 H 0.7110 -0.8499 0.8289 0.154 Uiso 1 1 d R
O400 O 0.7192(7) -1.055(3) 0.8229(14) 0.108(7) Uiso 1 1 d D
H400 H 0.7302 -1.1277 0.8066 0.162 Uiso 1 1 d R
O500 O 0.3778(12) -0.161(5) 0.555(3) 0.186(14) Uiso 1 1 d D
H500 H 0.3603 -0.1421 0.5041 0.279 Uiso 1 1 d R
Cl1 Cl 0.5490(4) -0.2357(8) 0.4522(7) 0.0422(13) Uiso 1 1 d .
Cl2 Cl 0.2990(4) -0.2057(9) 0.3077(8) 0.078(2) Uiso 1 1 d .
Fe1 Fe 0.6055(3) -0.4417(6) 0.8084(7) 0.0299(13) Uani 1 1 d .
Fe2 Fe 0.4930(3) 0.0609(6) 0.6174(7) 0.0371(14) Uani 1 1 d .
Ag1 Ag 0.9148(3) 0.1203(3) 0.8276(6) 0.0361(7) Uani 1 1 d .
Ag2 Ag 0.6840(3) 0.1215(4) 0.6025(6) 0.0420(8) Uani 1 1 d .

loop_
_atom_site_aniso_label
_atom_site_aniso_U_11
_atom_site_aniso_U_22
_atom_site_aniso_U_33
_atom_site_aniso_U_23
_atom_site_aniso_U_13
_atom_site_aniso_U_12
Fe1 0.024(2) 0.024(3) 0.035(3) -0.003(2) 0.010(2) -0.004(2)
Fe2 0.060(3) 0.016(3) 0.053(3) -0.002(3) 0.041(3) -0.005(3)
Ag1 0.0362(15) 0.0197(16) 0.0579(18) -0.0010(15) 0.0278(13) 0.0062(14)
Ag2 0.0496(17) 0.0273(18) 0.0502(17) 0.0013(15) 0.0257(14) 0.0035(15)

loop_
_atom_type_symbol
_atom_type_description
_atom_type_scat_dispersion_real
_atom_type_scat_dispersion_imag
_atom_type_scat_source
C C 0.0033 0.0016 'International Tables Vol C Tables 4.2.6.8 and 6.1.1.4'
H H 0.0000 0.0000 'International Tables Vol C Tables 4.2.6.8 and 6.1.1.4'
N N 0.0061 0.0033 'International Tables Vol C Tables 4.2.6.8 and 6.1.1.4'
O O 0.0106 0.0060 'International Tables Vol C Tables 4.2.6.8 and 6.1.1.4'
Cl Cl 0.1484 0.1585 'International Tables Vol C Tables 4.2.6.8 and 6.1.1.4'
Fe Fe 0.3463 0.8444 'International Tables Vol C Tables 4.2.6.8 and 6.1.1.4'
Ag Ag -0.8971 1.1015 'International Tables Vol C Tables 4.2.6.8 and 6.1.1.4'

loop_
_geom_angle_atom_site_label_1
_geom_angle_atom_site_label_2
_geom_angle_atom_site_label_3
_geom_angle
_geom_angle_site_symmetry_1
_geom_angle_site_symmetry_3
C1 N1 C4 114.1(12) . .
C1 N1 Ag1 127.4(10) . .
C4 N1 Ag1 115.3(10) . .
N1 C1 C2 122.5(13) . .
N1 C1 C5 113.0(13) . .
C2 C1 C5 124.5(14) . .
N2 C2 C1 123.4(14) . .
N2 C2 H2 118.3 . .
C1 C2 H2 118.3 . .
C2 N2 C3 115.4(13) . .
C2 N2 Ag2 117.7(10) . .
C3 N2 Ag2 126.2(11) . .
N2 C3 C4 120.6(16) . .
N2 C3 H3 119.7 . .
C4 C3 H3 119.7 . .
C3 C4 N1 123.7(16) . .
C3 C4 H4 118.2 . .
N1 C4 H4 118.2 . .
O2 C5 O1 135(2) . .
O2 C5 C1 122.0(17) . .
O1 C5 C1 101.5(17) . .
C6 N3 C9 115.9(12) . .
C6 N3 Fe2 112.6(10) . .
C9 N3 Fe2 131.5(10) . .
N3 C6 C7 121.8(13) . .
N3 C6 C10 114.8(14) . .
C7 C6 C10 123.4(15) . .
N4 C7 C6 122.4(16) . .
N4 C7 H7 118.8 . .
C6 C7 H7 118.8 . .
C7 N4 C8 115.1(15) . .
C7 N4 Ag2 121.5(13) . .
C8 N4 Ag2 120.8(14) . .
N4 C8 C9 122.7(14) . .
N4 C8 H8 118.6 . .
C9 C8 H8 118.6 . .
C8 C9 N3 122.1(12) . .
C8 C9 H9 118.9 . .
N3 C9 H9 118.9 . .
O3 C10 O4 120(2) . .
O3 C10 C6 122(2) . .
O4 C10 C6 117(2) . .
C11 N5 C14 116.2(12) . .
C11 N5 Fe1 115.0(11) . 2_554
C14 N5 Fe1 128.7(10) . 2_554
N5 C11 C12 122.2(14) . .
N5 C11 C15 114.7(14) . .
C12 C11 C15 122.8(14) . .
N6 C12 C11 121.8(15) . .
N6 C12 H12 119.1 . .
C11 C12 H12 119.1 . .
C12 N6 C13 115.5(14) . .
C12 N6 Ag2 123.1(12) . 1_565
C13 N6 Ag2 117.3(12) . 1_565
N6 C13 C14 123.5(15) . .
N6 C13 H13 118.2 . .
C14 C13 H13 118.2 . .
N5 C14 C13 120.8(14) . .
N5 C14 H14 119.6 . .
C13 C14 H14 119.6 . .
O5 C15 O6 127(2) . .
O5 C15 C11 118(2) . .
O6 C15 C11 113.8(19) . .
C16 N7 C19 115.8(14) . .
C16 N7 Fe1 116.6(12) . .
C19 N7 Fe1 127.5(13) . .
N7 C16 C17 122.2(13) . .
N7 C16 C20 114.3(13) . .
C17 C16 C20 123.3(13) . .
N8 C17 C16 122.7(12) . .
N8 C17 H17 118.6 . .
C16 C17 H17 118.6 . .
C17 N8 C18 114.2(12) . .
C17 N8 Ag1 119.1(9) . 3_445
C18 N8 Ag1 124.6(10) . 3_445
N8 C18 C19 123.6(15) . .
N8 C18 H18 118.2 . .
C19 C18 H18 118.2 . .
N7 C19 C18 121.4(15) . .
N7 C19 H19 119.3 . .
C18 C19 H19 119.3 . .
O8 C20 O7 130.3(19) . .
O8 C20 C16 117.4(17) . .
O7 C20 C16 111.8(16) . .
C21 N9 C24 114.7(13) . .
C21 N9 Fe2 114.4(12) . .
C24 N9 Fe2 130.8(12) . .
N9 C21 C22 122.6(12) . .
N9 C21 C25 114.2(13) . .
C22 C21 C25 123.2(12) . .
N10 C22 C21 120.6(12) . .
N10 C22 H22 119.7 . .
C21 C22 H22 119.7 . .
C23 N10 C22 117.6(12) . .
C23 N10 Ag1 119.1(10) . 4_444
C22 N10 Ag1 121.8(10) . 4_444
N10 C23 C24 120.8(13) . .
N10 C23 H23 119.6 . .
C24 C23 H23 119.6 . .
C23 C24 N9 123.6(14) . .
C23 C24 H24 118.2 . .
N9 C24 H24 118.2 . .
O9 C25 O10 124.4(18) . .
O9 C25 C21 118.1(17) . .
O10 C25 C21 117.3(18) . .
O100 C100 H11A 109.5 . .
O100 C100 H11B 109.5 . .
H11A C100 H11B 109.5 . .
O100 C100 H11C 109.5 . .
H11A C100 H11C 109.5 . .
H11B C100 H11C 109.5 . .
O200 C200 H20A 109.5 . .
O200 C200 H20B 109.5 . .
H20A C200 H20B 109.5 . .
O200 C200 H20C 109.5 . .
H20A C200 H20C 109.5 . .
H20B C200 H20C 109.5 . .
O300 C300 H30A 109.5 . .
O300 C300 H30B 109.5 . .
H30A C300 H30B 109.5 . .
O300 C300 H30C 109.5 . .
H30A C300 H30C 109.5 . .
H30B C300 H30C 109.5 . .
O400 C400 H40A 111.2 . .
O400 C400 H40B 107.9 . .
H40A C400 H40B 109.5 . .
O400 C400 H40C 109.2 . .
H40A C400 H40C 109.5 . .
H40B C400 H40C 109.5 . .
O500 C500 H50A 90.9 . .
O500 C500 H50B 116.6 . .
H50A C500 H50B 109.4 . .
O500 C500 H50C 119.0 . .
H50A C500 H50C 109.5 . .
H50B C500 H50C 109.5 . .
C5 O1 H1 109.5 . .
C10 O3 Fe2 112.2(19) . .
C10 O4 Fe1 131.1(17) . .
C15 O5 Ag2 122.8(16) . .
C15 O6 Fe1 122.4(17) . 2_554
C20 O7 Fe1 123.0(16) . .
C20 O8 Fe2 136.3(15) . 1_545
C25 O9 Fe2 116.1(14) . .
C25 O10 Ag1 116.2(14) . 4_454
C100 O100 Fe2 132(3) . .
C100 O100 H100 103.8 . .
Fe2 O100 H100 113.9 . .
C200 O200 Fe1 124.5(14) . .
C200 O200 H200 103.6 . .
Fe1 O200 H200 130.0 . .
C300 O300 H300 110.9 . .
C400 O400 H400 94.4 . .
C500 O500 H500 88.8 . .
O104 Cl1 O103 111.0(11) . .
O104 Cl1 O102 112.0(10) . .
O103 Cl1 O102 106.9(11) . .
O104 Cl1 O101 108.8(11) . .
O103 Cl1 O101 109.5(10) . .
O102 Cl1 O101 108.6(11) . .
O106 Cl2 O107 108.8(17) . .
O106 Cl2 O105 111.3(14) . .
O107 Cl2 O105 106.9(16) . .
O106 Cl2 O108 115.5(17) . .
O107 Cl2 O108 109.7(17) . .
O105 Cl2 O108 104.3(16) . .
O6 Fe1 O7 154.1(10) 2 .
O6 Fe1 O200 97.9(8) 2 .
O7 Fe1 O200 96.9(7) . .
O6 Fe1 O4 89.7(9) 2 .
O7 Fe1 O4 112.8(8) . .
O200 Fe1 O4 84.9(8) . .
O6 Fe1 N7 93.3(9) 2 .
O7 Fe1 N7 73.7(8) . .
O200 Fe1 N7 168.5(7) . .
O4 Fe1 N7 92.5(8) . .
O6 Fe1 N5 74.1(8) 2 2
O7 Fe1 N5 86.6(7) . 2
O200 Fe1 N5 83.6(6) . 2
O4 Fe1 N5 158.5(7) . 2
N7 Fe1 N5 102.1(7) . 2
O9 Fe2 N9 76.9(7) . .
O9 Fe2 O8 94.6(7) . 1_565
N9 Fe2 O8 165.0(6) . 1_565
O9 Fe2 O3 155.7(9) . .
N9 Fe2 O3 85.1(8) . .
O8 Fe2 O3 106.2(9) 1_565 .
O9 Fe2 O100 110.2(7) . .
N9 Fe2 O100 86.1(7) . .
O8 Fe2 O100 85.2(7) 1_565 .
O3 Fe2 O100 84.3(8) . .
O9 Fe2 N3 89.8(7) . .
N9 Fe2 N3 100.0(6) . .
O8 Fe2 N3 92.3(7) 1_565 .
O3 Fe2 N3 77.2(8) . .
O100 Fe2 N3 159.9(6) . .
N1 Ag1 N8 132.2(5) . 3
N1 Ag1 N10 113.2(5) . 4_545
N8 Ag1 N10 104.5(5) 3 4_545
N1 Ag1 O10 88.0(5) . 4
N8 Ag1 O10 98.3(5) 3 4
N10 Ag1 O10 119.6(6) 4_545 4
N4 Ag2 N2 141.7(7) . .
N4 Ag2 N6 109.9(7) . 1_545
N2 Ag2 N6 100.7(5) . 1_545
N4 Ag2 O5 93.1(8) . .
N2 Ag2 O5 91.1(6) . .
N6 Ag2 O5 119.9(7) 1_545 .

loop_
_geom_bond_atom_site_label_1
_geom_bond_atom_site_label_2
_geom_bond_distance
_geom_bond_site_symmetry_2
N1 C1 1.293(14) .
N1 C4 1.380(15) .
N1 Ag1 2.332(14) .
C1 C2 1.400(14) .
C1 C5 1.480(15) .
C2 N2 1.323(14) .
C2 H2 0.9500 .
N2 C3 1.340(15) .
N2 Ag2 2.271(13) .
C3 C4 1.371(15) .
C3 H3 0.9500 .
C4 H4 0.9500 .
C5 O2 1.19(2) .
C5 O1 1.36(2) .
N3 C6 1.326(12) .
N3 C9 1.371(13) .
N3 Fe2 2.213(15) .
C6 C7 1.400(14) .
C6 C10 1.487(15) .
C7 N4 1.347(14) .
C7 H7 0.9500 .
N4 C8 1.356(14) .
N4 Ag2 2.22(2) .
C8 C9 1.357(14) .
C8 H8 0.9500 .
C9 H9 0.9500 .
C10 O3 1.28(4) .
C10 O4 1.36(3) .
N5 C11 1.335(12) .
N5 C14 1.355(13) .
N5 Fe1 2.215(15) 2_554
C11 C12 1.387(14) .
C11 C15 1.494(14) .
C12 N6 1.331(14) .
C12 H12 0.9500 .
N6 C13 1.347(14) .
N6 Ag2 2.331(17) 1_565
C13 C14 1.362(14) .
C13 H13 0.9500 .
C14 H14 0.9500 .
C15 O5 1.21(3) .
C15 O6 1.30(3) .
N7 C16 1.327(13) .
N7 C19 1.358(14) .
N7 Fe1 2.118(18) .
C16 C17 1.392(13) .
C16 C20 1.495(14) .
C17 N8 1.336(12) .
C17 H17 0.9500 .
N8 C18 1.358(13) .
N8 Ag1 2.336(13) 3_445
C18 C19 1.361(14) .
C18 H18 0.9500 .
C19 H19 0.9500 .
C20 O8 1.17(2) .
C20 O7 1.26(3) .
N9 C21 1.340(12) .
N9 C24 1.371(13) .
N9 Fe2 2.116(19) .
C21 C22 1.399(13) .
C21 C25 1.488(14) .
C22 N10 1.352(13) .
C22 H22 0.9500 .
N10 C23 1.342(13) .
N10 Ag1 2.336(15) 4_444
C23 C24 1.363(14) .
C23 H23 0.9500 .
C24 H24 0.9500 .
C25 O9 1.25(3) .
C25 O10 1.27(3) .
C100 O100 1.463(10) .
C100 H11A 0.9800 .
C100 H11B 0.9800 .
C100 H11C 0.9800 .
C200 O200 1.464(9) .
C200 H20A 0.9800 .
C200 H20B 0.9800 .
C200 H20C 0.9800 .
C300 O300 1.437(10) .
C300 H30A 0.9800 .
C300 H30B 0.9800 .
C300 H30C 0.9800 .
C400 O400 1.455(10) .
C400 H40A 0.9602 .
C400 H40B 0.9598 .
C400 H40C 0.9592 .
C500 O500 1.444(10) .
C500 H50A 0.9591 .
C500 H50B 0.9597 .
C500 H50C 0.9598 .
O1 H1 0.8400 .
O3 Fe2 2.15(2) .
O4 Fe1 2.09(2) .
O5 Ag2 2.373(19) .
O6 Fe1 2.06(2) 2_554
O7 Fe1 2.065(19) .
O8 Fe2 2.117(19) 1_545
O9 Fe2 2.109(18) .
O10 Ag1 2.406(18) 4_454
O100 Fe2 2.164(19) .
O100 H100 0.8492 .
O101 Cl1 1.479(18) .
O102 Cl1 1.44(2) .
O103 Cl1 1.422(18) .
O104 Cl1 1.340(17) .
O105 Cl2 1.53(2) .
O106 Cl2 1.30(2) .
O107 Cl2 1.39(3) .
O108 Cl2 1.60(3) .
O200 Fe1 2.091(16) .
O200 H200 0.8500 .
O300 H300 0.8500 .
O400 H400 0.8502 .
O500 H500 0.8491 .
Fe1 O6 2.06(2) 2
Fe1 N5 2.215(15) 2
Fe2 O8 2.117(19) 1_565
Ag1 N8 2.336(13) 3
Ag1 N10 2.336(15) 4_545
Ag1 O10 2.406(19) 4
Ag2 N6 2.331(17) 1_545

loop_
_geom_hbond_atom_site_label_D
_geom_hbond_atom_site_label_H
_geom_hbond_atom_site_label_A
_geom_hbond_distance_DH
_geom_hbond_distance_HA
_geom_hbond_distance_DA
_geom_hbond_angle_DHA
_geom_hbond_site_symmetry_A
O100 H100 O500 0.85 1.92 2.77(4) 177.2 .
O200 H200 O300 0.85 1.81 2.66(3) 177.8 .
O300 H300 O400 0.85 1.69 2.54(3) 179.6 .
O400 H400 O106 0.85 2.25 3.10(3) 178.9 4_535
O500 H500 O107 0.85 2.26 3.11(5) 178.6 .

loop_
_geom_torsion_atom_site_label_1
_geom_torsion_atom_site_label_2
_geom_torsion_atom_site_label_3
_geom_torsion_atom_site_label_4
_geom_torsion
_geom_torsion_site_symmetry_1
_geom_torsion_site_symmetry_4
C4 N1 C1 C2 0.00(2) . .
Ag1 N1 C1 C2 158.5(11) . .
C4 N1 C1 C5 -177.8(18) . .
Ag1 N1 C1 C5 -19.3(17) . .
N1 C1 C2 N2 0.00(4) . .
C5 C1 C2 N2 178(2) . .
C1 C2 N2 C3 2.9(19) . .
C1 C2 N2 Ag2 173.5(10) . .
C2 N2 C3 C4 -6(4) . .
Ag2 N2 C3 C4 -175.5(18) . .
N2 C3 C4 N1 6(4) . .
C1 N1 C4 C3 -3(2) . .
Ag1 N1 C4 C3 -164(2) . .
N1 C1 C5 O2 8(3) . .
C2 C1 C5 O2 -170.0(17) . .
N1 C1 C5 O1 -159.2(15) . .
C2 C1 C5 O1 23(2) . .
C9 N3 C6 C7 0.00(3) . .
Fe2 N3 C6 C7 -178.8(10) . .
C9 N3 C6 C10 -180(2) . .
Fe2 N3 C6 C10 1(2) . .
N3 C6 C7 N4 0.00(3) . .
C10 C6 C7 N4 180(2) . .
C6 C7 N4 C8 0.01(7) . .
C6 C7 N4 Ag2 -161.9(13) . .
C7 N4 C8 C9 -0.01(9) . .
Ag2 N4 C8 C9 162.1(13) . .
N4 C8 C9 N3 0.00(10) . .
C6 N3 C9 C8 0.00(7) . .
Fe2 N3 C9 C8 178.5(12) . .
N3 C6 C10 O3 -11(4) . .
C7 C6 C10 O3 169(2) . .
N3 C6 C10 O4 -177(2) . .
C7 C6 C10 O4 3(4) . .
C14 N5 C11 C12 0.00(3) . .
Fe1 N5 C11 C12 175.7(8) 2_554 .
C14 N5 C11 C15 -174(2) . .
Fe1 N5 C11 C15 1.3(18) 2_554 .
N5 C11 C12 N6 0.00(3) . .
C15 C11 C12 N6 174(2) . .
C11 C12 N6 C13 0.00(7) . .
C11 C12 N6 Ag2 156.5(9) . 1_565
C12 N6 C13 C14 0.00(10) . .
Ag2 N6 C13 C14 -157.9(9) 1_565 .
C11 N5 C14 C13 0.00(7) . .
Fe1 N5 C14 C13 -175.0(10) 2_554 .
N6 C13 C14 N5 0.00(10) . .
N5 C11 C15 O5 -168(2) . .
C12 C11 C15 O5 17(4) . .
N5 C11 C15 O6 0(3) . .
C12 C11 C15 O6 -175(2) . .
C19 N7 C16 C17 0.00(3) . .
Fe1 N7 C16 C17 178.7(11) . .
C19 N7 C16 C20 174.4(18) . .
Fe1 N7 C16 C20 -6.9(16) . .
N7 C16 C17 N8 0.00(3) . .
C20 C16 C17 N8 -173.9(19) . .
C16 C17 N8 C18 0.01(7) . .
C16 C17 N8 Ag1 -164.6(9) . 3_445
C17 N8 C18 C19 -0.01(9) . .
Ag1 N8 C18 C19 163.6(10) 3_445 .
C16 N7 C19 C18 0.00(7) . .
Fe1 N7 C19 C18 -178.5(13) . .
N8 C18 C19 N7 0.00(10) . .
N7 C16 C20 O8 174.6(18) . .
C17 C16 C20 O8 -11(3) . .
N7 C16 C20 O7 2(3) . .
C17 C16 C20 O7 176.1(16) . .
C24 N9 C21 C22 0.00(3) . .
Fe2 N9 C21 C22 -177.4(9) . .
C24 N9 C21 C25 -177.3(18) . .
Fe2 N9 C21 C25 5.3(16) . .
N9 C21 C22 N10 0.00(3) . .
C25 C21 C22 N10 177(2) . .
C21 C22 N10 C23 0.00(7) . .
C21 C22 N10 Ag1 -165.7(9) . 4_444
C22 N10 C23 C24 0.00(9) . .
Ag1 N10 C23 C24 166.1(9) 4_444 .
N10 C23 C24 N9 0.00(10) . .
C21 N9 C24 C23 0.00(7) . .
Fe2 N9 C24 C23 176.9(11) . .
N9 C21 C25 O9 -4(3) . .
C22 C21 C25 O9 178.8(19) . .
N9 C21 C25 O10 -179(2) . .
C22 C21 C25 O10 4(3) . .
O4 C10 O3 Fe2 180(2) . .
C6 C10 O3 Fe2 14(4) . .
O3 C10 O4 Fe1 37(5) . .
C6 C10 O4 Fe1 -157(2) . .
O6 C15 O5 Ag2 3(5) . .
C11 C15 O5 Ag2 169.9(16) . .
O5 C15 O6 Fe1 166(3) . 2_554
C11 C15 O6 Fe1 -1(4) . 2_554
O8 C20 O7 Fe1 -167(2) . .
C16 C20 O7 Fe1 5(3) . .
O7 C20 O8 Fe2 7(5) . 1_545
C16 C20 O8 Fe2 -164.2(15) . 1_545
O10 C25 O9 Fe2 175(2) . .
C21 C25 O9 Fe2 0(3) . .
O9 C25 O10 Ag1 19(4) . 4_454
C21 C25 O10 Ag1 -166.4(17) . 4_454
C20 O7 Fe1 O6 56(3) . 2
C20 O7 Fe1 O200 -180(2) . .
C20 O7 Fe1 O4 -92(2) . .
C20 O7 Fe1 N7 -6(2) . .
C20 O7 Fe1 N5 97(2) . 2
C200 O200 Fe1 O6 -124.9(17) . 2
C200 O200 Fe1 O7 76.4(17) . .
C200 O200 Fe1 O4 -35.9(16) . .
C200 O200 Fe1 N7 42(4) . .
C200 O200 Fe1 N5 162.2(16) . 2
C10 O4 Fe1 O6 -127(3) . 2
C10 O4 Fe1 O7 39(3) . .
C10 O4 Fe1 O200 135(3) . .
C10 O4 Fe1 N7 -34(3) . .
C10 O4 Fe1 N5 -167(2) . 2
C16 N7 Fe1 O6 -150.3(11) . 2
C19 N7 Fe1 O6 28.2(13) . 2
C16 N7 Fe1 O7 6.9(10) . .
C19 N7 Fe1 O7 -174.6(13) . .
C16 N7 Fe1 O200 43(4) . .
C19 N7 Fe1 O200 -138(3) . .
C16 N7 Fe1 O4 119.9(10) . .
C19 N7 Fe1 O4 -61.6(12) . .
C16 N7 Fe1 N5 -75.9(9) . 2
C19 N7 Fe1 N5 102.6(11) . 2
C25 O9 Fe2 N9 2(2) . .
C25 O9 Fe2 O8 -166(2) . 1_565
C25 O9 Fe2 O3 45(3) . .
C25 O9 Fe2 O100 -79(2) . .
C25 O9 Fe2 N3 102(2) . .
C21 N9 Fe2 O9 -3.9(8) . .
C24 N9 Fe2 O9 179.2(11) . .
C21 N9 Fe2 O8 53(3) . 1_565
C24 N9 Fe2 O8 -124(3) . 1_565
C21 N9 Fe2 O3 -167.4(9) . .
C24 N9 Fe2 O3 15.7(11) . .
C21 N9 Fe2 O100 107.9(7) . .
C24 N9 Fe2 O100 -69.0(10) . .
C21 N9 Fe2 N3 -91.3(7) . .
C24 N9 Fe2 N3 91.8(10) . .
C10 O3 Fe2 O9 50(4) . .
C10 O3 Fe2 N9 92(3) . .
C10 O3 Fe2 O8 -98(3) . 1_565
C10 O3 Fe2 O100 178(3) . .
C10 O3 Fe2 N3 -10(2) . .
C100 O100 Fe2 O9 -102(3) . .
C100 O100 Fe2 N9 -176(3) . .
C100 O100 Fe2 O8 -8(3) . 1_565
C100 O100 Fe2 O3 98(3) . .
C100 O100 Fe2 N3 75(4) . .
C6 N3 Fe2 O9 -155.2(9) . .
C9 N3 Fe2 O9 26.2(12) . .
C6 N3 Fe2 N9 -78.5(9) . .
C9 N3 Fe2 N9 102.9(12) . .
C6 N3 Fe2 O8 110.2(9) . 1_565
C9 N3 Fe2 O8 -68.4(12) . 1_565
C6 N3 Fe2 O3 4.1(11) . .
C9 N3 Fe2 O3 -174.5(13) . .
C6 N3 Fe2 O100 28(2) . .
C9 N3 Fe2 O100 -150.7(18) . .
C1 N1 Ag1 N8 76.6(12) . 3
C4 N1 Ag1 N8 -125.1(10) . 3
C1 N1 Ag1 N10 -62.6(12) . 4_545
C4 N1 Ag1 N10 95.7(10) . 4_545
C1 N1 Ag1 O10 176.0(11) . 4
C4 N1 Ag1 O10 -25.7(10) . 4
C7 N4 Ag2 N2 -68.4(14) . .
C8 N4 Ag2 N2 130.7(11) . .
C7 N4 Ag2 N6 72.5(12) . 1_545
C8 N4 Ag2 N6 -88.5(12) . 1_545
C7 N4 Ag2 O5 -164.1(10) . .
C8 N4 Ag2 O5 34.9(11) . .
C2 N2 Ag2 N4 139.6(13) . .
C3 N2 Ag2 N4 -51(2) . .
C2 N2 Ag2 N6 -3.2(12) . 1_545
C3 N2 Ag2 N6 166(2) . 1_545
C2 N2 Ag2 O5 -123.9(11) . .
C3 N2 Ag2 O5 45(2) . .
C15 O5 Ag2 N4 -98(2) . .
C15 O5 Ag2 N2 120(2) . .
C15 O5 Ag2 N6 17(3) . 1_545
